data_1515154
loop_
_publ_author_name
'Fallon, Thomas'
'Willis, Anthony C.'
'Rae, A. David'
'Paddon-Row, Michael N.'
'Sherburn, Michael S.'

_publ_section_title
;
 \b-Oligofurans
;
_journal_issue 6
_journal_name_full 'Chemical Science'
_journal_page_first 2133
_journal_paper_doi 10.1039/c2sc20130e
_journal_volume 3
_journal_year 2012
_chemical_compound_source local
_chemical_formula_moiety 'C28 H14 Br2 O7'
_chemical_formula_sum 'C28 H14 Br2 O7'
_chemical_formula_weight 622.22
_space_group_IT_number 2
_symmetry_cell_setting triclinic
_symmetry_space_group_name_Hall '-P 1'
_symmetry_space_group_name_H-M 'P -1'
_atom_sites_solution_hydrogens geom
_atom_sites_solution_primary direct
_audit_creation_date 10-04-01
_audit_creation_method CRYSTALS_ver_12.87
_audit_update_record
;
2010-04-01 - Report on C28 H14 Br2 O7
by Anthony C. Willis
for Thomas Fallon and Mick Sherburn
2010-04-06 - passes checkcif tests with warnings
;
_cell_angle_alpha 92.975(11)
_cell_angle_beta 93.428(9)
_cell_angle_gamma 95.781(12)
_cell_formula_units_Z 2
_cell_length_a 7.3671(14)
_cell_length_b 12.397(2)
_cell_length_c 13.127(3)
_cell_measurement_reflns_used 9077
_cell_measurement_temperature 200
_cell_measurement_theta_max 25
_cell_measurement_theta_min 2.6
_cell_volume 1188.6(4)
_computing_cell_refinement 'DENZO/SCALEPACK (Otwinowski & Minor, 1997)'
_computing_data_collection 'COLLECT (Nonius, 2001).'
_computing_data_reduction 'DENZO/SCALEPACK (Otwinowski & Minor, 1997)'
_computing_molecular_graphics
;
ORTEP-II (Johnson 1976) in teXsan (MSC, 1992-1997)
;
_computing_publication_material 'CRYSTALS (Betteridge et al., 2003)'
_computing_structure_refinement 'CRYSTALS (Betteridge et al., 2003)'
_computing_structure_solution 'SIR92 (Altomare et al., 1994)'
_diffrn_ambient_temperature 200
_diffrn_measured_fraction_theta_full 0.973
_diffrn_measured_fraction_theta_max 0.973
_diffrn_measurement_device 'Nonius KappaCCD'
_diffrn_measurement_device_type Area
_diffrn_measurement_method ' \f and \w scans with CCD '
_diffrn_radiation_monochromator graphite
_diffrn_radiation_type 'Mo K\a'
_diffrn_radiation_wavelength 0.71073
_diffrn_reflns_av_R_equivalents 0.157
_diffrn_reflns_limit_h_max 8
_diffrn_reflns_limit_h_min -8
_diffrn_reflns_limit_k_max 14
_diffrn_reflns_limit_k_min -14
_diffrn_reflns_limit_l_max 15
_diffrn_reflns_limit_l_min -15
_diffrn_reflns_number 10999
_diffrn_reflns_theta_full 25.242
_diffrn_reflns_theta_max 25.242
_diffrn_reflns_theta_min 2.785
_diffrn_standards_number 0
_exptl_absorpt_coefficient_mu 3.459
_exptl_absorpt_correction_T_max 0.93
_exptl_absorpt_correction_T_min 0.73
_exptl_absorpt_correction_type multi-scan
_exptl_absorpt_process_details 'DENZO/SCALEPACK (Otwinowski & Minor, 1997)'
_exptl_crystal_colour colourless
_exptl_crystal_density_diffrn 1.738
_exptl_crystal_density_method 'not measured'
_exptl_crystal_description prism
_exptl_crystal_F_000 616
_exptl_crystal_size_max 0.420
_exptl_crystal_size_mid 0.020
_exptl_crystal_size_min 0.020
_refine_diff_density_max 2.28
_refine_diff_density_min -3.83
_refine_ls_extinction_method None
_refine_ls_goodness_of_fit_ref 0.9873
_refine_ls_hydrogen_treatment constr
_refine_ls_matrix_type full
_refine_ls_number_parameters 334
_refine_ls_number_reflns 4174
_refine_ls_number_restraints 0
_refine_ls_R_factor_all 0.2389
_refine_ls_R_factor_gt 0.1017
_refine_ls_shift/su_max 0.0001468
_refine_ls_shift/su_mean .000007
_refine_ls_structure_factor_coef Fsqd
_refine_ls_weighting_details
;
Method= Modified Sheldrick
w=1/[\s^2^(F^2^) + ( 0.00P)^2^ +22.46P]
,where P=(max(Fo^2^,0) + 2Fc^2^)/3
;
_refine_ls_weighting_scheme calc
_refine_ls_wR_factor_all 0.2490
_refine_ls_wR_factor_gt 0.1769
_refine_ls_wR_factor_ref 0.2490
_reflns_limit_h_max 8
_reflns_limit_h_min -8
_reflns_limit_k_max 14
_reflns_limit_k_min -14
_reflns_limit_l_max 15
_reflns_limit_l_min 0
_reflns_number_gt 1664
_reflns_number_total 4175
_reflns_threshold_expression I>2.0\s(I)
_oxford_diffrn_Wilson_B_factor 3.08
_oxford_diffrn_Wilson_scale 75.89
_oxford_refine_ls_r_factor_ref 0.2389
_oxford_refine_ls_scale 0.15978(18)
_oxford_reflns_number_all 4174
_oxford_reflns_threshold_expression_ref I>-10.0\s(I)
_oxford_structure_analysis_title '4011218 she1012'
_cod_data_source_file c2sc20130e.txt
_cod_data_source_block she1012
_cod_depositor_comments
;
The following automatic conversions were performed:

'_symmetry_cell_setting' value 'Triclinic' changed to 'triclinic'
according to
/usr/data/users/saulius/automatic-downloads/retrospective/RSC/lib/dictionaries/cif_core.dic
dictionary named 'cif_core.dic' version 2.4.2 from 2011-04-26.

Automatic conversion script
Id: cif_fix_values 2281 2013-09-26 08:29:07Z andrius 
;
_cod_original_cell_volume 1188.7(4)
_cod_original_sg_symbol_H-M 'P -1 '
_cod_database_code 1515154

loop_
_symmetry_equiv_pos_as_xyz
x,y,z
-x,-y,-z

loop_
_atom_site_label
_atom_site_type_symbol
_atom_site_fract_x
_atom_site_fract_y
_atom_site_fract_z
_atom_site_U_iso_or_equiv
_atom_site_occupancy
_atom_site_adp_type
_atom_site_refinement_flags_posn
Br1 Br 0.1529(2) 0.54636(17) 0.90856(15) 0.0649 1.0000 Uani .
Br2 Br 0.8312(4) 0.1224(2) 0.08769(18) 0.1027 1.0000 Uani .
C11 C 0.388(2) 0.5590(12) 0.8615(12) 0.0456 1.0000 Uani .
C12 C 0.479(2) 0.6492(14) 0.8325(11) 0.0482 1.0000 Uani .
O13 O 0.6456(14) 0.6286(10) 0.8033(8) 0.0539 1.0000 Uani .
C14 C 0.659(2) 0.5208(14) 0.8163(11) 0.0484 1.0000 Uani .
C15 C 0.5100(17) 0.4721(13) 0.8521(11) 0.0391 1.0000 Uani .
C21 C 0.4739(19) 0.3563(13) 0.8722(11) 0.0435 1.0000 Uani .
C22 C 0.343(2) 0.3123(13) 0.9290(11) 0.0434 1.0000 Uani .
O23 O 0.3474(15) 0.2031(10) 0.9306(9) 0.0635 1.0000 Uani .
C24 C 0.491(2) 0.1780(14) 0.8736(12) 0.0525 1.0000 Uani .
C25 C 0.571(2) 0.2661(13) 0.8359(12) 0.0495 1.0000 Uani .
C31 C 0.732(2) 0.2701(13) 0.7738(11) 0.0421 1.0000 Uani .
C32 C 0.896(2) 0.2487(13) 0.8054(12) 0.0509 1.0000 Uani .
O33 O 1.0171(13) 0.2533(9) 0.7314(8) 0.0461 1.0000 Uani .
C34 C 0.918(2) 0.2814(12) 0.6480(12) 0.0440 1.0000 Uani .
C35 C 0.7417(19) 0.2914(12) 0.6650(12) 0.0407 1.0000 Uani .
C41 C 0.5994(18) 0.3177(10) 0.5924(11) 0.0323 1.0000 Uani .
C42 C 0.4233(19) 0.3264(12) 0.6128(12) 0.0410 1.0000 Uani .
O43 O 0.3219(13) 0.3514(9) 0.5275(8) 0.0487 1.0000 Uani .
C44 C 0.442(2) 0.3606(14) 0.4531(13) 0.0564 1.0000 Uani .
C45 C 0.613(2) 0.3413(13) 0.4887(13) 0.0468 1.0000 Uani .
C51 C 0.7753(18) 0.3460(13) 0.4251(10) 0.0335 1.0000 Uani .
C52 C 0.872(2) 0.4367(14) 0.4003(11) 0.0479 1.0000 Uani .
O53 O 1.0109(14) 0.4121(8) 0.3411(8) 0.0474 1.0000 Uani .
C54 C 0.999(2) 0.3014(14) 0.3324(11) 0.0493 1.0000 Uani .
C55 C 0.8563(19) 0.2571(12) 0.3806(11) 0.0390 1.0000 Uani .
C61 C 0.801(2) 0.1394(12) 0.3855(12) 0.0466 1.0000 Uani .
C62 C 0.664(2) 0.0937(13) 0.4374(14) 0.0650 1.0000 Uani .
O63 O 0.6498(17) -0.0170(9) 0.4266(10) 0.0805 1.0000 Uani .
C64 C 0.784(2) -0.0400(16) 0.3651(14) 0.0682 1.0000 Uani .
C65 C 0.873(2) 0.0484(13) 0.3348(13) 0.0523 1.0000 Uani .
C71 C 1.034(2) 0.0526(13) 0.2696(13) 0.0490 1.0000 Uani .
C72 C 1.205(3) 0.0345(15) 0.2977(17) 0.0751 1.0000 Uani .
O73 O 1.313(2) 0.0476(12) 0.2155(15) 0.0974 1.0000 Uani .
C74 C 1.200(3) 0.0788(16) 0.1352(18) 0.0903 1.0000 Uani .
C75 C 1.033(3) 0.0846(12) 0.1671(14) 0.0574 1.0000 Uani .
H121 H 0.4330 0.7182 0.8323 0.0578 1.0000 Uiso R
H141 H 0.7637 0.4852 0.8014 0.0581 1.0000 Uiso R
H221 H 0.2592 0.3521 0.9635 0.0520 1.0000 Uiso R
H241 H 0.5271 0.1071 0.8630 0.0630 1.0000 Uiso R
H321 H 0.9269 0.2317 0.8736 0.0611 1.0000 Uiso R
H341 H 0.9679 0.2928 0.5839 0.0528 1.0000 Uiso R
H421 H 0.3759 0.3165 0.6778 0.0492 1.0000 Uiso R
H441 H 0.4113 0.3783 0.3851 0.0677 1.0000 Uiso R
H521 H 0.8482 0.5083 0.4208 0.0575 1.0000 Uiso R
H541 H 1.0805 0.2609 0.2969 0.0592 1.0000 Uiso R
H621 H 0.5859 0.1335 0.4766 0.0780 1.0000 Uiso R
H641 H 0.8104 -0.1115 0.3461 0.0819 1.0000 Uiso R
H721 H 1.2464 0.0157 0.3637 0.0901 1.0000 Uiso R
H741 H 1.2367 0.0936 0.0688 0.1084 1.0000 Uiso R

loop_
_atom_site_aniso_label
_atom_site_aniso_U_11
_atom_site_aniso_U_22
_atom_site_aniso_U_33
_atom_site_aniso_U_23
_atom_site_aniso_U_13
_atom_site_aniso_U_12
Br1 0.0421(10) 0.0866(15) 0.0695(14) 0.0081(12) 0.0153(9) 0.0150(10)
Br2 0.151(3) 0.095(2) 0.0656(16) -0.0005(14) 0.0032(15) 0.0333(18)
C11 0.057(11) 0.037(10) 0.045(10) 0.014(8) 0.007(8) 0.006(9)
C12 0.041(10) 0.054(11) 0.047(10) 0.008(9) -0.008(8) -0.001(9)
O13 0.044(7) 0.071(9) 0.051(7) 0.016(6) 0.018(6) 0.007(6)
C14 0.053(11) 0.062(12) 0.037(9) 0.019(9) 0.015(8) 0.021(9)
C15 0.020(7) 0.060(11) 0.035(9) -0.012(8) 0.015(7) -0.007(7)
C21 0.033(8) 0.057(11) 0.042(9) -0.009(8) 0.004(7) 0.014(8)
C22 0.048(10) 0.040(10) 0.044(10) 0.010(8) 0.002(8) 0.010(8)
O23 0.058(8) 0.071(9) 0.064(8) 0.021(7) 0.033(6) -0.009(7)
C24 0.060(11) 0.053(12) 0.046(10) 0.013(9) 0.019(9) -0.002(9)
C25 0.054(11) 0.051(11) 0.049(10) 0.024(9) 0.011(8) 0.017(9)
C31 0.042(10) 0.050(11) 0.034(9) 0.000(8) 0.005(8) 0.003(8)
C32 0.050(10) 0.068(13) 0.040(10) 0.020(9) 0.010(8) 0.018(9)
O33 0.029(6) 0.073(8) 0.039(7) 0.008(6) 0.005(5) 0.013(6)
C34 0.047(10) 0.044(10) 0.042(10) -0.010(8) 0.013(8) 0.006(8)
C35 0.029(8) 0.049(10) 0.049(10) 0.013(8) 0.013(7) 0.019(7)
C41 0.028(8) 0.021(8) 0.048(9) -0.006(7) 0.005(7) 0.004(6)
C42 0.032(8) 0.050(10) 0.042(10) 0.004(8) 0.019(8) -0.004(7)
O43 0.035(6) 0.073(8) 0.042(7) 0.008(6) 0.012(5) 0.016(6)
C44 0.037(10) 0.083(14) 0.046(11) -0.005(10) -0.005(8) 0.002(9)
C45 0.039(9) 0.052(11) 0.053(11) -0.005(9) 0.013(8) 0.017(8)
C51 0.020(7) 0.054(10) 0.028(8) 0.004(8) -0.001(6) 0.009(7)
C52 0.056(11) 0.060(12) 0.031(9) 0.008(8) 0.016(8) 0.015(9)
O53 0.050(7) 0.038(7) 0.053(7) -0.005(6) 0.017(6) -0.004(5)
C54 0.044(10) 0.063(12) 0.042(10) -0.006(9) 0.019(8) 0.002(9)
C55 0.043(9) 0.032(9) 0.043(9) 0.002(7) 0.014(8) 0.002(7)
C61 0.055(10) 0.040(10) 0.046(10) 0.002(8) 0.023(8) -0.001(8)
C62 0.070(12) 0.025(10) 0.102(15) -0.006(10) 0.048(11) -0.009(8)
O63 0.096(10) 0.036(8) 0.113(11) -0.009(7) 0.073(9) -0.007(7)
C64 0.063(12) 0.071(14) 0.077(14) 0.008(11) 0.036(11) 0.015(11)
C65 0.057(11) 0.038(10) 0.067(12) 0.007(9) 0.042(10) 0.005(9)
C71 0.052(11) 0.039(10) 0.058(12) 0.009(9) 0.018(9) 0.000(9)
C72 0.070(14) 0.067(14) 0.096(17) 0.027(12) 0.020(13) 0.023(11)
O73 0.087(11) 0.072(11) 0.139(16) 0.003(11) 0.062(11) 0.008(9)
C74 0.12(2) 0.061(15) 0.098(19) -0.016(13) 0.085(17) 0.007(14)
C75 0.082(13) 0.026(9) 0.069(13) 0.003(9) 0.032(11) 0.011(9)

loop_
_atom_type_symbol
_atom_type_scat_dispersion_real
_atom_type_scat_dispersion_imag
_atom_type_scat_Cromer_Mann_a1
_atom_type_scat_Cromer_Mann_b1
_atom_type_scat_Cromer_Mann_a2
_atom_type_scat_Cromer_Mann_b2
_atom_type_scat_Cromer_Mann_a3
_atom_type_scat_Cromer_Mann_b3
_atom_type_scat_Cromer_Mann_a4
_atom_type_scat_Cromer_Mann_b4
_atom_type_scat_Cromer_Mann_c
_atom_type_scat_source
C 0.0033 0.0016 2.3100 20.8439 1.0200 10.2075 1.5886 0.5687 0.8650 51.6512 0.2156 'International Tables Vol C 4.2.6.8 and 6.1.1.4'
H 0.0000 0.0000 0.4930 10.5109 0.3229 26.1257 0.1402 3.1424 0.0408 57.7998 0.0030 'International Tables Vol C 4.2.6.8 and 6.1.1.4'
Br -0.2901 2.4595 17.1789 2.1723 5.2358 16.5796 5.6377 0.2609 3.9851 41.4328 2.9557 'International Tables Vol C 4.2.6.8 and 6.1.1.4'
O 0.0106 0.0060 3.0485 13.2771 2.2868 5.7011 1.5463 0.3239 0.8670 32.9089 0.2508 'International Tables Vol C 4.2.6.8 and 6.1.1.4'

loop_
_geom_angle_atom_site_label_1
_geom_angle_atom_site_label_2
_geom_angle_atom_site_label_3
_geom_angle
_geom_angle_publ_flag
Br1 C11 C12 126.1(12) yes
Br1 C11 C15 126.7(11) yes
C12 C11 C15 107.2(14) yes
C11 C12 O13 110.1(14) yes
C11 C12 H121 124.9 no
O13 C12 H121 124.9 no
C12 O13 C14 106.7(12) yes
O13 C14 C15 112.1(14) yes
O13 C14 H141 124.0 no
C15 C14 H141 124.0 no
C11 C15 C14 103.9(15) yes
C11 C15 C21 129.0(12) yes
C14 C15 C21 127.1(14) yes
C15 C21 C22 126.3(13) yes
C15 C21 C25 128.0(13) yes
C22 C21 C25 105.7(15) yes
C21 C22 O23 110.8(14) yes
C21 C22 H221 124.6 no
O23 C22 H221 124.6 no
C22 O23 C24 106.5(12) yes
O23 C24 C25 110.8(15) yes
O23 C24 H241 124.6 no
C25 C24 H241 124.6 no
C21 C25 C24 106.2(14) yes
C21 C25 C31 128.1(15) yes
C24 C25 C31 125.6(15) yes
C25 C31 C32 125.5(15) yes
C25 C31 C35 128.3(14) yes
C32 C31 C35 106.1(13) yes
C31 C32 O33 113.5(14) yes
C31 C32 H321 123.3 no
O33 C32 H321 123.3 no
C32 O33 C34 103.8(11) yes
O33 C34 C35 113.5(13) yes
O33 C34 H341 123.3 no
C35 C34 H341 123.3 no
C31 C35 C34 103.1(13) yes
C31 C35 C41 129.5(12) yes
C34 C35 C41 127.4(14) yes
C35 C41 C42 125.4(14) yes
C35 C41 C45 128.5(12) yes
C42 C41 C45 106.1(13) yes
C41 C42 O43 111.3(12) yes
C41 C42 H421 124.3 no
O43 C42 H421 124.3 no
C42 O43 C44 105.1(11) yes
O43 C44 C45 111.3(15) yes
O43 C44 H441 124.4 no
C45 C44 H441 124.4 no
C41 C45 C44 106.2(13) yes
C41 C45 C51 129.9(14) yes
C44 C45 C51 123.9(15) yes
C45 C51 C52 125.4(14) yes
C45 C51 C55 127.4(14) yes
C52 C51 C55 107.1(12) yes
C51 C52 O53 110.4(13) yes
C51 C52 H521 124.8 no
O53 C52 H521 124.8 no
C52 O53 C54 105.5(11) yes
O53 C54 C55 111.2(13) yes
O53 C54 H541 124.4 no
C55 C54 H541 124.4 no
C51 C55 C54 105.7(14) yes
C51 C55 C61 128.5(13) yes
C54 C55 C61 125.8(14) yes
C55 C61 C62 126.6(14) yes
C55 C61 C65 129.2(13) yes
C62 C61 C65 104.2(14) yes
C61 C62 O63 111.7(14) yes
C61 C62 H621 124.2 no
O63 C62 H621 124.2 no
C62 O63 C64 105.1(13) yes
O63 C64 C65 111.8(15) yes
O63 C64 H641 124.1 no
C65 C64 H641 124.1 no
C61 C65 C64 107.0(13) yes
C61 C65 C71 126.9(14) yes
C64 C65 C71 125.7(14) yes
C65 C71 C72 127.3(18) yes
C65 C71 C75 125.3(16) yes
C72 C71 C75 107.4(16) yes
C71 C72 O73 109.4(19) yes
C71 C72 H721 125.3 no
O73 C72 H721 125.3 no
C72 O73 C74 106.4(16) yes
O73 C74 C75 109.0(18) yes
O73 C74 H741 125.5 no
C75 C74 H741 125.5 no
Br2 C75 C71 126.8(13) yes
Br2 C75 C74 125.4(18) yes
C71 C75 C74 107.7(19) yes

loop_
_geom_bond_atom_site_label_1
_geom_bond_atom_site_label_2
_geom_bond_distance
_geom_bond_publ_flag
Br1 C11 1.870(15) yes
Br2 C75 1.874(19) yes
C11 C12 1.33(2) yes
C11 C15 1.47(2) yes
C12 O13 1.354(17) yes
C12 H121 0.950 no
O13 C14 1.369(18) yes
C14 C15 1.325(19) yes
C14 H141 0.950 no
C15 C21 1.47(2) yes
C21 C22 1.343(19) yes
C21 C25 1.46(2) yes
C22 O23 1.358(17) yes
C22 H221 0.950 no
O23 C24 1.382(17) yes
C24 C25 1.32(2) yes
C24 H241 0.950 no
C25 C31 1.480(19) yes
C31 C32 1.308(19) yes
C31 C35 1.47(2) yes
C32 O33 1.358(16) yes
C32 H321 0.950 no
O33 C34 1.360(17) yes
C34 C35 1.347(18) yes
C34 H341 0.950 no
C35 C41 1.447(19) yes
C41 C42 1.354(17) yes
C41 C45 1.41(2) yes
C42 O43 1.375(17) yes
C42 H421 0.950 no
O43 C44 1.359(17) yes
C44 C45 1.36(2) yes
C44 H441 0.950 no
C45 C51 1.496(18) yes
C51 C52 1.34(2) yes
C51 C55 1.420(18) yes
C52 O53 1.369(16) yes
C52 H521 0.950 no
O53 C54 1.365(18) yes
C54 C55 1.342(19) yes
C54 H541 0.950 no
C55 C61 1.481(19) yes
C61 C62 1.35(2) yes
C61 C65 1.44(2) yes
C62 O63 1.365(17) yes
C62 H621 0.950 no
O63 C64 1.357(17) yes
C64 C65 1.31(2) yes
C64 H641 0.950 no
C65 C71 1.50(2) yes
C71 C72 1.34(2) yes
C71 C75 1.42(2) yes
C72 O73 1.38(2) yes
C72 H721 0.950 no
O73 C74 1.40(3) yes
C74 C75 1.33(2) yes
C74 H741 0.950 no

loop_
_geom_contact_atom_site_label_1
_geom_contact_atom_site_label_2
_geom_contact_distance
_geom_contact_site_symmetry_2
_geom_contact_publ_flag
Br1 O53 3.51(1) 2_666 no
Br1 Br1 3.546(4) 2_567 no
O13 O53 3.31(2) 2_766 no
O13 C54 3.32(2) 2_766 no
O13 C44 3.40(2) 2_666 no
O13 C22 3.55(2) 2_667 no
O23 C74 3.35(3) 1_456 no
O23 O33 3.59(2) 1_455 no
O33 C64 3.38(2) 2_756 no
O33 C22 3.43(2) 1_655 no
O33 C42 3.52(2) 1_655 no
O43 C52 3.24(2) 2_666 no
O43 C54 3.38(2) 1_455 no
O43 O53 3.42(1) 1_455 no
O43 C34 3.51(2) 1_455 no
O53 C14 3.35(2) 2_766 no
O53 C44 3.55(2) 1_655 no
O63 O63 3.06(3) 2_656 no
O63 C62 3.11(2) 2_656 no
O73 C24 3.46(2) 2_756 no
C11 C22 3.51(2) 2_667 no
C12 C22 3.31(2) 2_667 no
C22 C32 3.58(2) 1_455 no
C44 C54 3.53(2) 1_455 no
C52 C52 3.36(3) 2_766 no

loop_
_geom_torsion_atom_site_label_1
_geom_torsion_atom_site_label_2
_geom_torsion_atom_site_label_3
_geom_torsion_atom_site_label_4
_geom_torsion
_geom_torsion_publ_flag
Br1 C11 C12 O13 180(1) no
Br1 C11 C15 C14 -180(1) no
Br1 C11 C15 C21 3(2) no
Br2 C75 C71 C65 -3(2) no
Br2 C75 C71 C72 -179(1) no
Br2 C75 C74 O73 -180(1) no
O13 C12 C11 C15 1(2) no
O13 C14 C15 C11 1(2) no
O13 C14 C15 C21 178(1) no
O23 C22 C21 C15 179(1) no
O23 C22 C21 C25 -1(2) no
O23 C24 C25 C21 1(2) no
O23 C24 C25 C31 178(1) no
O33 C32 C31 C25 177(1) no
O33 C32 C31 C35 0(2) no
O33 C34 C35 C31 2(2) no
O33 C34 C35 C41 -178(1) no
O43 C42 C41 C35 -179(1) no
O43 C42 C41 C45 2(2) no
O43 C44 C45 C41 0(2) no
O43 C44 C45 C51 -180(1) no
O53 C52 C51 C45 -180(1) no
O53 C52 C51 C55 1(2) no
O53 C54 C55 C51 -2(2) no
O53 C54 C55 C61 179(1) no
O63 C62 C61 C55 -180(1) no
O63 C62 C61 C65 2(2) no
O63 C64 C65 C61 4(2) no
O63 C64 C65 C71 177(1) no
O73 C72 C71 C65 -179(2) no
O73 C72 C71 C75 -3(2) no
O73 C74 C75 C71 -2(2) no
C11 C12 O13 C14 -1(2) no
C11 C15 C21 C22 -20(2) no
C11 C15 C21 C25 161(2) no
C12 O13 C14 C15 0(2) no
C12 C11 C15 C14 -1(2) no
C12 C11 C15 C21 -178(1) no
C14 C15 C21 C22 164(2) no
C14 C15 C21 C25 -16(2) no
C15 C21 C25 C24 180(1) no
C15 C21 C25 C31 2(2) no
C21 C22 O23 C24 1(2) no
C21 C25 C31 C32 112(2) no
C21 C25 C31 C35 -72(2) no
C22 O23 C24 C25 -1(2) no
C22 C21 C25 C24 -0(2) no
C22 C21 C25 C31 -177(1) no
C24 C25 C31 C32 -64(2) no
C24 C25 C31 C35 111(2) no
C25 C31 C35 C34 -178(2) no
C25 C31 C35 C41 3(3) no
C31 C32 O33 C34 1(2) no
C31 C35 C41 C42 -1(2) no
C31 C35 C41 C45 178(2) no
C32 O33 C34 C35 -2(2) no
C32 C31 C35 C34 -1(2) no
C32 C31 C35 C41 179(2) no
C34 C35 C41 C42 180(2) no
C34 C35 C41 C45 -2(2) no
C35 C41 C45 C44 180(1) no
C35 C41 C45 C51 -0(3) no
C41 C42 O43 C44 -1(2) no
C41 C45 C51 C52 -102(2) no
C41 C45 C51 C55 77(2) no
C42 O43 C44 C45 1(2) no
C42 C41 C45 C44 -1(2) no
C42 C41 C45 C51 179(2) no
C44 C45 C51 C52 78(2) no
C44 C45 C51 C55 -103(2) no
C45 C51 C55 C54 -179(1) no
C45 C51 C55 C61 0(2) no
C51 C52 O53 C54 -2(2) no
C51 C55 C61 C62 -3(3) no
C51 C55 C61 C65 175(2) no
C52 O53 C54 C55 2(2) no
C52 C51 C55 C54 1(2) no
C52 C51 C55 C61 180(1) no
C54 C55 C61 C62 177(2) no
C54 C55 C61 C65 -6(3) no
C55 C61 C65 C64 178(2) no
C55 C61 C65 C71 5(3) no
C61 C62 O63 C64 -0(2) no
C61 C65 C71 C72 99(2) no
C61 C65 C71 C75 -77(2) no
C62 O63 C64 C65 -3(2) no
C62 C61 C65 C64 -4(2) no
C62 C61 C65 C71 -177(2) no
C64 C65 C71 C72 -73(2) no
C64 C65 C71 C75 111(2) no
C65 C71 C75 C74 180(2) no
C71 C72 O73 C74 2(2) no
C72 O73 C74 C75 0(2) no
C72 C71 C75 C74 3(2) no
